data_7718027
loop_
_publ_author_name
'Liu, Yu-Si'
'Xu, Zhe-Kun'
'Zhang, Jia-Mei'
'Chen, Xiao-Gang'
'Qin, Yan'
'Wang, Zhong-Xia'

_publ_section_title
;
 Three-dimensional perchlorate-based alkali metal hybrid perovskite
 molecular ferroelastic crystals.
;
_journal_issue 11
_journal_name_full 'Dalton transactions (Cambridge, England : 2003)'
_journal_page_first 4706
_journal_page_last 4714
_journal_paper_doi 10.1039/d4dt03416c
_journal_volume 54
_journal_year 2025
_chemical_formula_moiety 'Cl3 O12 Rb, 2(C4)'
_chemical_formula_sum 'C8 Cl3 O12 Rb'
_chemical_formula_weight 479.90
_space_group_crystal_system cubic
_space_group_IT_number 221
_space_group_name_Hall '-P 4 2 3'
_space_group_name_H-M_alt 'P m -3 m'
_atom_sites_solution_primary dual
_audit_creation_date 2024-11-12
_audit_creation_method
;
Olex2 1.5
(compiled 2024.02.16 svn.r378c4104 for OlexSys, GUI svn.r6928)
;
_audit_update_record
;
2024-11-12 deposited with the CCDC.	2025-02-12 downloaded from the CCDC.
;
_cell_angle_alpha 90
_cell_angle_beta 90
_cell_angle_gamma 90
_cell_formula_units_Z 1
_cell_length_a 7.6330(6)
_cell_length_b 7.6330(6)
_cell_length_c 7.6330(6)
_cell_measurement_reflns_used 163
_cell_measurement_temperature 432.9(2)
_cell_measurement_theta_max 20.3580
_cell_measurement_theta_min 2.6440
_cell_volume 444.72(6)
_computing_cell_refinement 'CrysAlisPro 1.171.42.79a (Rigaku OD, 2022)'
_computing_data_collection 'CrysAlisPro 1.171.42.79a (Rigaku OD, 2022)'
_computing_data_reduction 'CrysAlisPro 1.171.42.79a (Rigaku OD, 2022)'
_computing_molecular_graphics 'Olex2 1.5 (Dolomanov et al., 2009)'
_computing_publication_material 'Olex2 1.5 (Dolomanov et al., 2009)'
_computing_structure_refinement 'XL  (Sheldrick, 2008)'
_computing_structure_solution 'SHELXT 2014/5 (Sheldrick, 2014)'
_diffrn_ambient_environment air
_diffrn_ambient_temperature 432.9(2)
_diffrn_detector 'Hybrid Pixel Array Detector'
_diffrn_detector_area_resol_mean 10.0000
_diffrn_detector_type HyPix
_diffrn_measured_fraction_theta_full 0.973
_diffrn_measured_fraction_theta_max 0.886
_diffrn_measurement_details
;
List of Runs (angles in degrees, time in seconds):

  # Type    Start    End  Width  t~exp~   \w     \q     \k     \f   Frames
#--------------------------------------------------------------------------
  1  \w    -27.00  23.00   0.50    1.99    --    5.29   1.00 110.00  100
;
_diffrn_measurement_device 'four-circle diffractometer'
_diffrn_measurement_device_type 'XtaLAB Synergy R, DW system, HyPix'
_diffrn_measurement_method '\w scans'
_diffrn_orient_matrix_type 'CrysAlisPro convention (1999,Acta A55,543-557)'
_diffrn_orient_matrix_UB_11 -0.0540095000
_diffrn_orient_matrix_UB_12 -0.0240956000
_diffrn_orient_matrix_UB_13 0.0717160000
_diffrn_orient_matrix_UB_21 0.0559033000
_diffrn_orient_matrix_UB_22 -0.0722774000
_diffrn_orient_matrix_UB_23 0.0176580000
_diffrn_orient_matrix_UB_31 0.0513199000
_diffrn_orient_matrix_UB_32 0.0530866000
_diffrn_orient_matrix_UB_33 0.0561444000
_diffrn_radiation_monochromator mirror
_diffrn_radiation_probe x-ray
_diffrn_radiation_type 'Mo K\a'
_diffrn_radiation_wavelength 0.71073
_diffrn_reflns_av_R_equivalents 0.0617
_diffrn_reflns_av_unetI/netI 0.0543
_diffrn_reflns_Laue_measured_fraction_full 0.973
_diffrn_reflns_Laue_measured_fraction_max 0.886
_diffrn_reflns_limit_h_max 10
_diffrn_reflns_limit_h_min -4
_diffrn_reflns_limit_k_max 6
_diffrn_reflns_limit_k_min -9
_diffrn_reflns_limit_l_max 9
_diffrn_reflns_limit_l_min -10
_diffrn_reflns_number 679
_diffrn_reflns_point_group_measured_fraction_full 0.973
_diffrn_reflns_point_group_measured_fraction_max 0.886
_diffrn_reflns_theta_full 25.242
_diffrn_reflns_theta_max 29.663
_diffrn_reflns_theta_min 2.668
_diffrn_source 'Rotating-anode X-ray tube'
_diffrn_source_type 'Rigaku (Mo) X-ray Source'
_exptl_absorpt_coefficient_mu 3.287
_exptl_absorpt_correction_T_max 1.00000
_exptl_absorpt_correction_T_min 0.06687
_exptl_absorpt_correction_type multi-scan
_exptl_absorpt_process_details
;
CrysAlisPro 1.171.42.79a (Rigaku Oxford Diffraction, 2022)
Empirical absorption correction using spherical harmonics,
implemented in SCALE3 ABSPACK scaling algorithm.
;
_exptl_crystal_colour 'clear light colourless'
_exptl_crystal_colour_lustre clear
_exptl_crystal_colour_modifier light
_exptl_crystal_colour_primary colourless
_exptl_crystal_density_diffrn 1.792
_exptl_crystal_description block
_exptl_crystal_F_000 232
_exptl_crystal_size_max 0.3
_exptl_crystal_size_mid 0.2
_exptl_crystal_size_min 0.1
_refine_diff_density_max 0.756
_refine_diff_density_min -0.336
_refine_diff_density_rms 0.139
_refine_ls_extinction_method none
_refine_ls_goodness_of_fit_ref 1.036
_refine_ls_hydrogen_treatment undef
_refine_ls_matrix_type full
_refine_ls_number_parameters 16
_refine_ls_number_reflns 147
_refine_ls_number_restraints 0
_refine_ls_restrained_S_all 1.036
_refine_ls_R_factor_all 0.1486
_refine_ls_R_factor_gt 0.1072
_refine_ls_shift/su_max 0.000
_refine_ls_shift/su_mean 0.000
_refine_ls_structure_factor_coef Fsqd
_refine_ls_weighting_details 'w=1/[\s^2^(Fo^2^)+(0.1000P)^2^+5.0000P] where P=(Fo^2^+2Fc^2^)/3'
_refine_ls_weighting_scheme calc
_refine_ls_wR_factor_gt 0.2418
_refine_ls_wR_factor_ref 0.2743
_reflns_Friedel_coverage 0.000
_reflns_number_gt 112
_reflns_number_total 147
_reflns_threshold_expression 'I > 2\s(I)'
_cod_data_source_file d4dt03416c2.cif
_cod_data_source_block lys-240410-2-433k_auto-r
_cod_depositor_comments 'Adding full bibliography for 7718017--7718027.cif.'
_cod_original_cell_volume 444.72(10)
_cod_database_code 7718027
_shelx_shelxl_version_number 2018/3
_chemical_oxdiff_formula 'C H O N Cl F Rb'
_shelx_space_group_comment
;
The symmetry employed for this shelxl refinement is uniquely defined
by the following loop, which should always be used as a source of
symmetry information in preference to the above space-group names.
They are only intended as comments.
;
_shelx_estimated_absorpt_t_max 0.735
_shelx_estimated_absorpt_t_min 0.439
_reflns_odcompleteness_completeness 97.66
_reflns_odcompleteness_iscentric 1
_reflns_odcompleteness_theta 26.32
_olex2_refinement_description
;
1. Others
 Fixed Sof: O1(0.25) C1(0.125) C2(0.041667)
;
_olex2_submission_special_instructions 'No special instructions were received'
_oxdiff_exptl_absorpt_empirical_details
;
Empirical correction (ABSPACK) includes:
- Absorption correction using spherical harmonics
- Frame scaling
;
_oxdiff_exptl_absorpt_empirical_full_max 6.253
_oxdiff_exptl_absorpt_empirical_full_min 0.452

loop_
_space_group_symop_operation_xyz
'x, y, z'
'-x, -y, z'
'-x, y, -z'
'x, -y, -z'
'z, x, y'
'z, -x, -y'
'-z, -x, y'
'-z, x, -y'
'y, z, x'
'-y, z, -x'
'y, -z, -x'
'-y, -z, x'
'y, x, -z'
'-y, -x, -z'
'y, -x, z'
'-y, x, z'
'x, z, -y'
'-x, z, y'
'-x, -z, -y'
'x, -z, y'
'z, y, -x'
'z, -y, x'
'-z, y, x'
'-z, -y, -x'
'-x, -y, -z'
'x, y, -z'
'x, -y, z'
'-x, y, z'
'-z, -x, -y'
'-z, x, y'
'z, x, -y'
'z, -x, y'
'-y, -z, -x'
'y, -z, x'
'-y, z, x'
'y, z, -x'
'-y, -x, z'
'y, x, z'
'-y, x, -z'
'y, -x, -z'
'-x, -z, y'
'x, -z, -y'
'x, z, y'
'-x, z, -y'
'-z, -y, x'
'-z, y, -x'
'z, -y, -x'
'z, y, x'

loop_
_atom_site_label
_atom_site_type_symbol
_atom_site_fract_x
_atom_site_fract_y
_atom_site_fract_z
_atom_site_U_iso_or_equiv
_atom_site_adp_type
_atom_site_occupancy
_atom_site_site_symmetry_order
_atom_site_calc_flag
_atom_site_refinement_flags_posn
_atom_site_refinement_flags_adp
_atom_site_refinement_flags_occupancy
_atom_site_disorder_assembly
_atom_site_disorder_group
Rb1 Rb 0.500000 0.500000 0.500000 0.072(2) Uani 1 48 d S T P . .
Cl1 Cl 0.500000 0.000000 0.500000 0.125(5) Uani 1 16 d S T P . .
O1 O 0.647(4) -0.111(4) 0.500000 0.195(15) Uani 0.5 2 d S T P . .
C1 C 1.101(5) 0.101(5) 0.899(5) 0.22(3) Uani 0.75 6 d S T P . .
C2 C 1.000000 0.000000 0.787(13) 0.17(6) Uani 0.3334 8 d S T P . .

loop_
_atom_site_aniso_label
_atom_site_aniso_U_11
_atom_site_aniso_U_22
_atom_site_aniso_U_33
_atom_site_aniso_U_23
_atom_site_aniso_U_13
_atom_site_aniso_U_12
Rb1 0.072(2) 0.072(2) 0.072(2) 0.000 0.000 0.000
Cl1 0.151(8) 0.073(7) 0.151(8) 0.000 0.000 0.000
O1 0.20(3) 0.144(19) 0.24(3) 0.000 0.000 0.053(18)
C1 0.22(3) 0.22(3) 0.22(3) 0.01(3) 0.01(3) -0.01(3)
C2 0.24(10) 0.24(10) 0.05(5) 0.000 0.000 0.000

loop_
_atom_type_symbol
_atom_type_description
_atom_type_scat_dispersion_real
_atom_type_scat_dispersion_imag
_atom_type_scat_source
C C 0.0033 0.0016 'International Tables Vol C Tables 4.2.6.8 and 6.1.1.4'
Cl Cl 0.1484 0.1585 'International Tables Vol C Tables 4.2.6.8 and 6.1.1.4'
O O 0.0106 0.0060 'International Tables Vol C Tables 4.2.6.8 and 6.1.1.4'
Rb Rb -0.9393 2.9676 'International Tables Vol C Tables 4.2.6.8 and 6.1.1.4'

loop_
_geom_angle_atom_site_label_1
_geom_angle_atom_site_label_2
_geom_angle_atom_site_label_3
_geom_angle
_geom_angle_site_symmetry_1
_geom_angle_site_symmetry_3
_geom_angle_publ_flag
O1 Rb1 O1 180.0(10) 47_556 23_665 ?
O1 Rb1 O1 180.0(3) 29_665 5_556 ?
O1 Rb1 O1 70.7(4) 25_656 29_665 ?
O1 Rb1 O1 82.8(4) 47_556 33_566 ?
O1 Rb1 O1 48.6(11) 1_565 13_656 ?
O1 Rb1 O1 97.2(4) 23_665 33_566 ?
O1 Rb1 O1 109.3(4) 33_566 5_556 ?
O1 Rb1 O1 97.2(4) 47_556 9_655 ?
O1 Rb1 O1 70.7(4) 23_665 13_656 ?
O1 Rb1 O1 82.8(4) 23_665 9_655 ?
O1 Rb1 O1 48.6(11) 47_556 29_665 ?
O1 Rb1 O1 180.0 33_566 9_655 ?
O1 Rb1 O1 82.8(4) 37_565 29_665 ?
O1 Rb1 O1 28.9(7) 47_556 25_656 ?
O1 Rb1 O1 28.9(7) 43_556 5_556 ?
O1 Rb1 O1 151.1(7) 23_665 25_656 ?
O1 Rb1 O1 109.3(4) 43_556 37_565 ?
O1 Rb1 O1 70.7(4) 33_566 25_656 ?
O1 Rb1 O1 28.9(7) 9_655 13_656 ?
O1 Rb1 O1 109.3(4) 9_655 25_656 ?
O1 Rb1 O1 109.3(4) 19_665 13_656 ?
O1 Rb1 O1 151.1(7) 47_556 1_565 ?
O1 Rb1 O1 70.7(4) 33_566 29_665 ?
O1 Rb1 O1 28.9(7) 23_665 1_565 ?
O1 Rb1 O1 151.1(7) 43_556 29_665 ?
O1 Rb1 O1 109.3(4) 33_566 1_565 ?
O1 Rb1 O1 131.4(11) 47_556 5_556 ?
O1 Rb1 O1 70.7(4) 9_655 1_565 ?
O1 Rb1 O1 109.3(4) 25_656 5_556 ?
O1 Rb1 O1 180.0 25_656 1_565 ?
O1 Rb1 O1 97.2(4) 37_565 5_556 ?
O1 Rb1 O1 109.3(4) 47_556 43_556 ?
O1 Rb1 O1 131.4(11) 1_565 37_565 ?
O1 Rb1 O1 70.7(4) 23_665 43_556 ?
O1 Rb1 O1 109.3(4) 47_556 13_656 ?
O1 Rb1 O1 131.4(11) 33_566 43_556 ?
O1 Rb1 O1 151.1(7) 33_566 13_656 ?
O1 Rb1 O1 48.6(11) 9_655 43_556 ?
O1 Rb1 O1 131.4(11) 25_656 13_656 ?
O1 Rb1 O1 97.2(4) 25_656 43_556 ?
O1 Rb1 O1 70.7(4) 43_556 13_656 ?
O1 Rb1 O1 82.8(4) 1_565 43_556 ?
O1 Rb1 O1 180.0 37_565 13_656 ?
O1 Rb1 O1 70.7(4) 47_556 19_665 ?
O1 Rb1 O1 131.4(11) 23_665 29_665 ?
O1 Rb1 O1 109.3(4) 23_665 19_665 ?
O1 Rb1 O1 109.3(4) 9_655 29_665 ?
O1 Rb1 O1 48.6(11) 33_566 19_665 ?
O1 Rb1 O1 109.3(4) 1_565 29_665 ?
O1 Rb1 O1 131.4(11) 9_655 19_665 ?
O1 Rb1 O1 28.9(7) 19_665 29_665 ?
O1 Rb1 O1 82.8(4) 25_656 19_665 ?
O1 Rb1 O1 97.2(4) 13_656 29_665 ?
O1 Rb1 O1 97.2(4) 1_565 19_665 ?
O1 Rb1 O1 48.6(11) 23_665 5_556 ?
O1 Rb1 O1 180.0 43_556 19_665 ?
O1 Rb1 O1 70.7(4) 9_655 5_556 ?
O1 Rb1 O1 70.7(4) 47_556 37_565 ?
O1 Rb1 O1 70.7(4) 1_565 5_556 ?
O1 Rb1 O1 109.3(4) 23_665 37_565 ?
O1 Rb1 O1 151.1(7) 19_665 5_556 ?
O1 Rb1 O1 28.9(7) 33_566 37_565 ?
O1 Rb1 O1 82.8(4) 13_656 5_556 ?
O1 Rb1 O1 151.1(7) 9_655 37_565 ?
O1 Rb1 O1 48.6(11) 25_656 37_565 ?
O1 Rb1 O1 70.7(4) 19_665 37_565 ?
Rb1 Cl1 Rb1 180.0 1_545 . ?
O1 Cl1 Rb1 126.9(11) . . ?
O1 Cl1 Rb1 53.1(11) . 1_545 ?
O1 Cl1 Rb1 126.9(11) 45_655 1_545 ?
O1 Cl1 Rb1 53.1(11) 27 . ?
O1 Cl1 Rb1 53.1(11) 47_556 . ?
O1 Cl1 Rb1 53.1(11) 21_556 1_545 ?
O1 Cl1 Rb1 126.9(11) 27 1_545 ?
O1 Cl1 Rb1 126.9(11) 21_556 . ?
O1 Cl1 Rb1 126.9(11) 23_655 . ?
O1 Cl1 Rb1 126.9(11) 3_656 . ?
O1 Cl1 Rb1 126.9(11) 47_556 1_545 ?
O1 Cl1 Rb1 53.1(11) 25_656 . ?
O1 Cl1 Rb1 126.9(11) 25_656 1_545 ?
O1 Cl1 Rb1 53.1(11) 3_656 1_545 ?
O1 Cl1 Rb1 53.1(11) 23_655 1_545 ?
O1 Cl1 Rb1 53.1(11) 45_655 . ?
O1 Cl1 O1 111.2(12) 21_556 25_656 ?
O1 Cl1 O1 106(2) . 3_656 ?
O1 Cl1 O1 111.2(12) 3_656 47_556 ?
O1 Cl1 O1 106(2) 27 25_656 ?
O1 Cl1 O1 111.2(12) . 47_556 ?
O1 Cl1 O1 74(2) 3_656 25_656 ?
O1 Cl1 O1 74(2) . 27 ?
O1 Cl1 O1 68.8(12) 47_556 25_656 ?
O1 Cl1 O1 68.8(12) 21_556 3_656 ?
O1 Cl1 O1 68.8(12) . 23_655 ?
O1 Cl1 O1 74(2) 21_556 47_556 ?
O1 Cl1 O1 74(2) 45_655 23_655 ?
O1 Cl1 O1 68.8(12) 45_655 25_656 ?
O1 Cl1 O1 106(2) 21_556 23_655 ?
O1 Cl1 O1 111.2(12) 21_556 27 ?
O1 Cl1 O1 111.2(12) 27 23_655 ?
O1 Cl1 O1 111.2(12) 45_655 3_656 ?
O1 Cl1 O1 68.8(12) 3_656 23_655 ?
O1 Cl1 O1 180.0(17) 27 3_656 ?
O1 Cl1 O1 180.0 47_556 23_655 ?
O1 Cl1 O1 106(2) 45_655 47_556 ?
O1 Cl1 O1 111.2(12) 25_656 23_655 ?
O1 Cl1 O1 68.8(12) 27 47_556 ?
O1 Cl1 O1 111.2(12) . 45_655 ?
O1 Cl1 O1 180.0 . 25_656 ?
O1 Cl1 O1 68.8(12) . 21_556 ?
O1 Cl1 O1 180.0 45_655 21_556 ?
O1 Cl1 O1 68.8(12) 45_655 27 ?
Cl1 O1 Rb1 106.2(14) . 1_545 ?
Cl1 O1 O1 55.6(6) . 21_556 ?
Cl1 O1 O1 53.1(11) . 27 ?
Cl1 O1 O1 55.6(6) . 23_655 ?
O1 O1 Rb1 75.5(4) 23_655 1_545 ?
O1 O1 Rb1 159.3(5) 27 1_545 ?
O1 O1 Rb1 75.5(4) 21_556 1_545 ?
O1 O1 O1 90.000(3) 21_556 27 ?
O1 O1 O1 90.000(1) 21_556 23_655 ?
O1 O1 O1 90.000(3) 23_655 27 ?
C1 C1 C1 89.999(17) 28_755 27 ?
C1 C1 C1 90.00(2) 26_557 28_755 ?
C1 C1 C1 89.999(15) 26_557 27 ?
C2 C1 C1 56(2) . 28_755 ?
C2 C1 C1 128(5) 33_667 27 ?
C2 C1 C1 56(2) . 27 ?
C2 C1 C1 128(5) 29_766 28_755 ?
C2 C1 C1 128(5) . 26_557 ?
C2 C1 C1 56(2) 29_766 27 ?
C2 C1 C1 56(2) 33_667 26_557 ?
C2 C1 C1 56(2) 29_766 26_557 ?
C2 C1 C1 56(2) 33_667 28_755 ?
C2 C1 C2 112(4) . 29_766 ?
C2 C1 C2 112(4) 33_667 29_766 ?
C2 C1 C2 112(4) . 33_667 ?
C1 C2 C1 68(5) 28_755 . ?
C1 C2 C1 68(5) 27 2_755 ?
C1 C2 C1 104(9) 2_755 . ?
C1 C2 C1 68(5) 27 . ?
C1 C2 C1 104(9) 28_755 27 ?
C1 C2 C1 68(5) 28_755 2_755 ?

loop_
_geom_bond_atom_site_label_1
_geom_bond_atom_site_label_2
_geom_bond_distance
_geom_bond_site_symmetry_2
_geom_bond_publ_flag
Rb1 O1 3.18(3) 47_556 ?
Rb1 O1 3.18(3) 37_565 ?
Rb1 O1 3.18(3) 43_556 ?
Rb1 O1 3.18(3) 23_665 ?
Rb1 O1 3.18(3) 5_556 ?
Rb1 O1 3.18(3) 33_566 ?
Rb1 O1 3.18(3) 19_665 ?
Rb1 O1 3.18(3) 9_655 ?
Rb1 O1 3.18(3) 29_665 ?
Rb1 O1 3.18(3) 25_656 ?
Rb1 O1 3.18(3) 1_565 ?
Rb1 O1 3.18(3) 13_656 ?
Cl1 O1 1.40(3) . ?
Cl1 O1 1.40(3) 47_556 ?
Cl1 O1 1.40(3) 23_655 ?
Cl1 O1 1.40(3) 45_655 ?
Cl1 O1 1.40(3) 25_656 ?
Cl1 O1 1.40(3) 27 ?
Cl1 O1 1.40(3) 3_656 ?
Cl1 O1 1.40(3) 21_556 ?
O1 O1 1.59(4) 21_556 ?
O1 O1 1.59(4) 23_655 ?
O1 O1 1.69(5) 27 ?
C1 C1 1.54(8) 26_557 ?
C1 C1 1.54(8) 28_755 ?
C1 C1 1.54(8) 27 ?
C1 C2 1.38(6) . ?
C1 C2 1.38(6) 29_766 ?
C1 C2 1.38(6) 33_667 ?

loop_
_geom_torsion_atom_site_label_1
_geom_torsion_atom_site_label_2
_geom_torsion_atom_site_label_3
_geom_torsion_atom_site_label_4
_geom_torsion
_geom_torsion_site_symmetry_1
_geom_torsion_site_symmetry_2
_geom_torsion_site_symmetry_3
_geom_torsion_site_symmetry_4
_geom_torsion_publ_flag
Rb1 Cl1 O1 Rb1 180.0 . . . 1_545 ?
Rb1 Cl1 O1 O1 180.0 1_545 . . 27 ?
Rb1 Cl1 O1 O1 59.0(7) 1_545 . . 21_556 ?
Rb1 Cl1 O1 O1 -121.0(7) . . . 21_556 ?
Rb1 Cl1 O1 O1 0.0 . . . 27 ?
Rb1 Cl1 O1 O1 -59.0(7) 1_545 . . 23_655 ?
Rb1 Cl1 O1 O1 121.0(7) . . . 23_655 ?
O1 Cl1 O1 Rb1 0.0 3_656 . . 1_545 ?
O1 Cl1 O1 Rb1 121.0(7) 45_655 . . 1_545 ?
O1 Cl1 O1 Rb1 59.0(7) 23_655 . . 1_545 ?
O1 Cl1 O1 Rb1 -59.0(7) 21_556 . . 1_545 ?
O1 Cl1 O1 Rb1 -121.0(7) 47_556 . . 1_545 ?
O1 Cl1 O1 Rb1 180.0 27 . . 1_545 ?
O1 Cl1 O1 O1 -62.0(13) 47_556 . . 21_556 ?
O1 Cl1 O1 O1 59.0(7) 3_656 . . 21_556 ?
O1 Cl1 O1 O1 180.000(3) 45_655 . . 21_556 ?
O1 Cl1 O1 O1 -118.0(13) 21_556 . . 23_655 ?
O1 Cl1 O1 O1 118.0(13) 23_655 . . 21_556 ?
O1 Cl1 O1 O1 121.0(7) 27 . . 23_655 ?
O1 Cl1 O1 O1 62.0(13) 45_655 . . 23_655 ?
O1 Cl1 O1 O1 -59.0(7) 3_656 . . 23_655 ?
O1 Cl1 O1 O1 -121.0(7) 23_655 . . 27 ?
O1 Cl1 O1 O1 -59.0(7) 45_655 . . 27 ?
O1 Cl1 O1 O1 180.000(7) 47_556 . . 23_655 ?
O1 Cl1 O1 O1 121.0(7) 21_556 . . 27 ?
O1 Cl1 O1 O1 -121.0(7) 27 . . 21_556 ?
O1 Cl1 O1 O1 59.0(7) 47_556 . . 27 ?
O1 Cl1 O1 O1 180.0 3_656 . . 27 ?
C1 C1 C2 C1 58(3) 27 . . 2_755 ?
C1 C1 C2 C1 0.000(5) 26_557 . . 2_755 ?
C1 C1 C2 C1 -117(5) 28_755 . . 27 ?
C1 C1 C2 C1 117(5) 27 . . 28_755 ?
C1 C1 C2 C1 -58(3) 28_755 . . 2_755 ?
C1 C1 C2 C1 -58(3) 26_557 . . 27 ?
C1 C1 C2 C1 58(3) 26_557 . . 28_755 ?
C2 C1 C2 C1 122(3) 29_766 . . 28_755 ?
C2 C1 C2 C1 5(9) 29_766 . . 27 ?
C2 C1 C2 C1 -122(4) 33_667 . . 27 ?
C2 C1 C2 C1 -64(6) 33_667 . . 2_755 ?
C2 C1 C2 C1 -5(9) 33_667 . . 28_755 ?
C2 C1 C2 C1 64(6) 29_766 . . 2_755 ?
